data_7019118
loop_
_publ_author_name
'Lin, Ya-Chi'
'Yu, Kuo-Hsuan'
'Lin, Ya-Fan'
'Lee, Gene-Hsiang'
'Wang, Yu'
'Liu, Shiuh-Tzung'
'Chen, Jwu-Ting'

_publ_section_title
;
 Synthesis, structures of (aminopyridine)nickel complexes and their use
 for catalytic ethylene polymerization.
;
_journal_issue 22
_journal_name_full 'Dalton transactions (Cambridge, England : 2003)'
_journal_page_first 6661
_journal_page_last 6670
_journal_paper_doi 10.1039/c2dt30151b
_journal_volume 41
_journal_year 2012
_chemical_formula_sum 'C20 H30 Br2 N4 Ni'
_chemical_formula_weight 545.01
_chemical_name_systematic
;
?
;
_space_group_IT_number 14
_symmetry_cell_setting monoclinic
_symmetry_space_group_name_Hall '-P 2yn'
_symmetry_space_group_name_H-M 'P 1 21/n 1'
_atom_sites_solution_hydrogens geom
_atom_sites_solution_primary direct
_atom_sites_solution_secondary difmap
_audit_creation_method SHELXL-97
_cell_angle_alpha 90.00
_cell_angle_beta 95.1397(7)
_cell_angle_gamma 90.00
_cell_formula_units_Z 4
_cell_length_a 11.1769(2)
_cell_length_b 15.9132(2)
_cell_length_c 13.9105(3)
_cell_measurement_reflns_used all
_cell_measurement_temperature 150(2)
_cell_measurement_theta_max 27.50
_cell_measurement_theta_min 2.23
_cell_volume 2464.18(8)
_computing_cell_refinement DENZO-SMN
_computing_data_collection 'NONIUS COLLECT'
_computing_data_reduction DENZO-SMN
_computing_molecular_graphics SHELXTL
_computing_publication_material SHELXTL
_computing_structure_refinement 'SHELXL-97 (Sheldrick, 1997)'
_computing_structure_solution 'SHELXS-97 (Sheldrick, 1990)'
_diffrn_ambient_temperature 150(2)
_diffrn_measured_fraction_theta_full 0.998
_diffrn_measured_fraction_theta_max 0.998
_diffrn_measurement_device_type 'NONIUS KappaCCD'
_diffrn_measurement_method 'phi and omega scans'
_diffrn_radiation_monochromator graphite
_diffrn_radiation_source 'fine-focus sealed tube'
_diffrn_radiation_type MoK\a
_diffrn_radiation_wavelength 0.71073
_diffrn_reflns_av_R_equivalents 0.0796
_diffrn_reflns_av_sigmaI/netI 0.0875
_diffrn_reflns_limit_h_max 14
_diffrn_reflns_limit_h_min -14
_diffrn_reflns_limit_k_max 20
_diffrn_reflns_limit_k_min -19
_diffrn_reflns_limit_l_max 18
_diffrn_reflns_limit_l_min -17
_diffrn_reflns_number 14272
_diffrn_reflns_theta_full 27.50
_diffrn_reflns_theta_max 27.50
_diffrn_reflns_theta_min 2.23
_diffrn_standards_decay_% 0
_exptl_absorpt_coefficient_mu 4.041
_exptl_absorpt_correction_T_max 0.572
_exptl_absorpt_correction_T_min 0.437
_exptl_absorpt_correction_type multi-scan
_exptl_crystal_colour green
_exptl_crystal_density_diffrn 1.469
_exptl_crystal_density_meas ?
_exptl_crystal_density_method 'not measured'
_exptl_crystal_description block
_exptl_crystal_F_000 1104
_exptl_crystal_size_max 0.20
_exptl_crystal_size_mid 0.20
_exptl_crystal_size_min 0.15
_refine_diff_density_max 0.668
_refine_diff_density_min -0.881
_refine_diff_density_rms 0.146
_refine_ls_extinction_coef 0.0048(4)
_refine_ls_extinction_expression Fc^*^=kFc[1+0.001xFc^2^\l^3^/sin(2\q)]^-1/4^
_refine_ls_extinction_method SHELXL
_refine_ls_goodness_of_fit_ref 1.003
_refine_ls_hydrogen_treatment mixed
_refine_ls_matrix_type full
_refine_ls_number_parameters 245
_refine_ls_number_reflns 5649
_refine_ls_number_restraints 0
_refine_ls_restrained_S_all 1.003
_refine_ls_R_factor_all 0.0882
_refine_ls_R_factor_gt 0.0447
_refine_ls_shift/su_max 0.000
_refine_ls_shift/su_mean 0.000
_refine_ls_structure_factor_coef Fsqd
_refine_ls_weighting_details 'calc w=1/[\s^2^(Fo^2^)+(0.0457P)^2^+0.0000P] where P=(Fo^2^+2Fc^2^)/3'
_refine_ls_weighting_scheme calc
_refine_ls_wR_factor_gt 0.0924
_refine_ls_wR_factor_ref 0.1070
_reflns_number_gt 3737
_reflns_number_total 5649
_reflns_threshold_expression >2sigma(I)
_cod_data_source_file c2dt30151b.txt
_cod_data_source_block ic8184
_cod_depositor_comments
;
The following automatic conversions were performed:

'_symmetry_cell_setting' value 'Monoclinic' changed to 'monoclinic'
according to /home/saulius/struct/CIF-dictionaries/cif_core.dic
dictionary named 'cif_core.dic' version 2.4.1 from 2010-06-29.

Automatic conversion script
Id: cif_fix_values 1715 2011-07-08 13:25:40Z adriana 

The following automatic conversions were performed:

'_exptl_crystal_density_meas' value 'not_measured' was changed to '?'
- the value is perceived as not measured.

Automatic conversion script
Id: cif_fix_values 3008 2015-01-20 13:52:24Z robertas 
;
_cod_original_sg_symbol_H-M P2(1)/n
_cod_database_code 7019118

loop_
_symmetry_equiv_pos_as_xyz
'x, y, z'
'-x+1/2, y+1/2, -z+1/2'
'-x, -y, -z'
'x-1/2, -y-1/2, z-1/2'

loop_
_atom_site_label
_atom_site_type_symbol
_atom_site_fract_x
_atom_site_fract_y
_atom_site_fract_z
_atom_site_U_iso_or_equiv
_atom_site_adp_type
_atom_site_occupancy
_atom_site_symmetry_multiplicity
_atom_site_calc_flag
_atom_site_refinement_flags
Ni Ni -0.14876(4) -0.18646(3) 0.33062(4) 0.02104(14) Uani 1 1 d .
Br1 Br -0.24510(4) -0.28683(3) 0.21633(4) 0.03591(15) Uani 1 1 d .
Br2 Br 0.17884(3) 0.01128(3) 0.38666(3) 0.02942(13) Uani 1 1 d .
N1 N -0.3067(3) -0.1209(2) 0.3434(2) 0.0252(8) Uani 1 1 d .
N2 N -0.0935(3) -0.0661(2) 0.2906(2) 0.0235(7) Uani 1 1 d .
N3 N 0.0211(3) -0.2431(2) 0.3331(2) 0.0260(8) Uani 1 1 d .
N4 N -0.0998(3) -0.1854(2) 0.4799(3) 0.0260(8) Uani 1 1 d .
C1 C -0.4192(4) -0.1519(3) 0.3454(3) 0.0343(11) Uani 1 1 d .
H1A H -0.4327 -0.2103 0.3352 0.041 Uiso 1 1 calc R
C2 C -0.5151(4) -0.1004(3) 0.3620(3) 0.0374(11) Uani 1 1 d .
H2A H -0.5937 -0.1231 0.3628 0.045 Uiso 1 1 calc R
C3 C -0.4949(4) -0.0151(3) 0.3776(4) 0.0370(11) Uani 1 1 d .
H3A H -0.5590 0.0212 0.3904 0.044 Uiso 1 1 calc R
C4 C -0.3813(4) 0.0158(3) 0.3742(3) 0.0324(10) Uani 1 1 d .
H4A H -0.3658 0.0740 0.3845 0.039 Uiso 1 1 calc R
C5 C -0.2884(4) -0.0384(3) 0.3554(3) 0.0252(9) Uani 1 1 d .
C6 C -0.1621(3) -0.0090(2) 0.3496(3) 0.0235(9) Uani 1 1 d .
H6A H -0.1633 0.0480 0.3211 0.028 Uiso 1 1 calc R
H6B H -0.1210 -0.0054 0.4156 0.028 Uiso 1 1 calc R
C7 C -0.1010(4) -0.0449(3) 0.1842(3) 0.0315(10) Uani 1 1 d .
C8 C -0.2303(4) -0.0481(3) 0.1398(3) 0.0398(12) Uani 1 1 d .
H8A H -0.2775 -0.0049 0.1697 0.060 Uiso 1 1 calc R
H8B H -0.2642 -0.1036 0.1510 0.060 Uiso 1 1 calc R
H8C H -0.2324 -0.0377 0.0703 0.060 Uiso 1 1 calc R
C9 C -0.0469(4) 0.0419(3) 0.1687(4) 0.0430(12) Uani 1 1 d .
H9A H -0.0951 0.0849 0.1977 0.064 Uiso 1 1 calc R
H9B H -0.0466 0.0527 0.0993 0.064 Uiso 1 1 calc R
H9C H 0.0356 0.0437 0.1990 0.064 Uiso 1 1 calc R
C10 C -0.0260(4) -0.1113(3) 0.1381(3) 0.0440(13) Uani 1 1 d .
H10A H -0.0606 -0.1670 0.1473 0.066 Uiso 1 1 calc R
H10B H 0.0566 -0.1097 0.1684 0.066 Uiso 1 1 calc R
H10C H -0.0258 -0.0998 0.0689 0.066 Uiso 1 1 calc R
C11 C 0.0640(4) -0.2948(3) 0.2688(3) 0.0351(11) Uani 1 1 d .
H11A H 0.0150 -0.3067 0.2110 0.042 Uiso 1 1 calc R
C12 C 0.1754(4) -0.3315(3) 0.2821(4) 0.0409(12) Uani 1 1 d .
H12A H 0.2023 -0.3693 0.2357 0.049 Uiso 1 1 calc R
C13 C 0.2481(4) -0.3115(3) 0.3662(4) 0.0471(13) Uani 1 1 d .
H13A H 0.3269 -0.3340 0.3767 0.057 Uiso 1 1 calc R
C14 C 0.2049(4) -0.2593(3) 0.4330(4) 0.0366(11) Uani 1 1 d .
H14A H 0.2530 -0.2454 0.4906 0.044 Uiso 1 1 calc R
C15 C 0.0899(4) -0.2271(3) 0.4154(3) 0.0273(9) Uani 1 1 d .
C16 C 0.0331(3) -0.1734(3) 0.4873(3) 0.0262(9) Uani 1 1 d .
H16A H 0.0672 -0.1881 0.5533 0.031 Uiso 1 1 calc R
H16B H 0.0515 -0.1136 0.4758 0.031 Uiso 1 1 calc R
C17 C -0.1383(4) -0.2601(3) 0.5380(3) 0.0308(10) Uani 1 1 d .
C18 C -0.2759(4) -0.2595(3) 0.5272(4) 0.0447(13) Uani 1 1 d .
H18A H -0.3051 -0.2063 0.5519 0.067 Uiso 1 1 calc R
H18B H -0.3060 -0.3064 0.5639 0.067 Uiso 1 1 calc R
H18C H -0.3047 -0.2655 0.4589 0.067 Uiso 1 1 calc R
C19 C -0.0944(4) -0.2518(3) 0.6437(3) 0.0441(13) Uani 1 1 d .
H19A H -0.1220 -0.1982 0.6685 0.066 Uiso 1 1 calc R
H19B H -0.0064 -0.2535 0.6509 0.066 Uiso 1 1 calc R
H19C H -0.1263 -0.2982 0.6800 0.066 Uiso 1 1 calc R
C20 C -0.0947(5) -0.3439(3) 0.4986(4) 0.0536(15) Uani 1 1 d .
H20A H -0.0067 -0.3453 0.5054 0.080 Uiso 1 1 calc R
H20B H -0.1236 -0.3492 0.4302 0.080 Uiso 1 1 calc R
H20C H -0.1260 -0.3905 0.5349 0.080 Uiso 1 1 calc R

loop_
_atom_site_aniso_label
_atom_site_aniso_U_11
_atom_site_aniso_U_22
_atom_site_aniso_U_33
_atom_site_aniso_U_23
_atom_site_aniso_U_13
_atom_site_aniso_U_12
Ni 0.0187(3) 0.0204(3) 0.0235(3) -0.0026(2) -0.0004(2) -0.0008(2)
Br1 0.0321(3) 0.0304(3) 0.0435(3) -0.0137(2) -0.0068(2) -0.00168(18)
Br2 0.0225(2) 0.0340(2) 0.0322(3) -0.00126(19) 0.00505(17) -0.00557(17)
N1 0.0203(17) 0.0285(19) 0.027(2) -0.0007(15) 0.0009(14) -0.0016(14)
N2 0.0247(17) 0.0247(18) 0.0216(19) 0.0001(14) 0.0046(14) -0.0004(14)
N3 0.0262(18) 0.0246(19) 0.028(2) -0.0029(15) 0.0050(16) 0.0005(14)
N4 0.0186(16) 0.0316(19) 0.028(2) 0.0043(16) 0.0021(15) -0.0039(14)
C1 0.023(2) 0.041(3) 0.039(3) 0.000(2) 0.002(2) -0.0059(19)
C2 0.023(2) 0.048(3) 0.041(3) 0.001(2) 0.002(2) -0.002(2)
C3 0.026(2) 0.044(3) 0.043(3) 0.002(2) 0.010(2) 0.006(2)
C4 0.030(2) 0.031(2) 0.036(3) 0.002(2) 0.003(2) 0.0038(19)
C5 0.026(2) 0.026(2) 0.023(2) 0.0032(18) 0.0012(17) 0.0033(17)
C6 0.023(2) 0.021(2) 0.027(2) -0.0016(17) 0.0035(17) -0.0003(16)
C7 0.032(2) 0.034(2) 0.029(2) 0.009(2) 0.0068(19) 0.0034(19)
C8 0.041(3) 0.054(3) 0.024(3) 0.006(2) 0.000(2) 0.003(2)
C9 0.050(3) 0.042(3) 0.039(3) 0.010(2) 0.011(2) -0.004(2)
C10 0.053(3) 0.050(3) 0.032(3) 0.003(2) 0.017(2) 0.010(2)
C11 0.033(2) 0.039(3) 0.034(3) -0.008(2) 0.004(2) 0.001(2)
C12 0.037(3) 0.044(3) 0.044(3) -0.008(2) 0.016(2) 0.013(2)
C13 0.032(3) 0.056(3) 0.054(4) -0.001(3) 0.007(2) 0.017(2)
C14 0.026(2) 0.047(3) 0.035(3) -0.002(2) -0.002(2) 0.010(2)
C15 0.024(2) 0.027(2) 0.031(2) 0.0021(19) 0.0028(18) -0.0031(17)
C16 0.021(2) 0.027(2) 0.029(2) 0.0028(18) -0.0020(18) -0.0029(17)
C17 0.031(2) 0.029(2) 0.033(3) 0.010(2) 0.005(2) -0.0009(18)
C18 0.035(3) 0.060(3) 0.039(3) 0.019(3) 0.002(2) -0.013(2)
C19 0.032(3) 0.060(3) 0.041(3) 0.024(3) 0.002(2) -0.002(2)
C20 0.071(4) 0.032(3) 0.060(4) 0.010(3) 0.018(3) -0.005(3)

loop_
_atom_type_symbol
_atom_type_description
_atom_type_scat_dispersion_real
_atom_type_scat_dispersion_imag
_atom_type_scat_source
C C 0.0033 0.0016 'International Tables Vol C Tables 4.2.6.8 and 6.1.1.4'
H H 0.0000 0.0000 'International Tables Vol C Tables 4.2.6.8 and 6.1.1.4'
N N 0.0061 0.0033 'International Tables Vol C Tables 4.2.6.8 and 6.1.1.4'
Ni Ni 0.3393 1.1124 'International Tables Vol C Tables 4.2.6.8 and 6.1.1.4'
Br Br -0.2901 2.4595 'International Tables Vol C Tables 4.2.6.8 and 6.1.1.4'

loop_
_geom_angle_atom_site_label_1
_geom_angle_atom_site_label_2
_geom_angle_atom_site_label_3
_geom_angle
N1 Ni N3 172.37(14)
N1 Ni N4 93.44(13)
N3 Ni N4 80.31(13)
N1 Ni N2 80.60(12)
N3 Ni N2 96.26(13)
N4 Ni N2 101.41(13)
N1 Ni Br1 93.19(10)
N3 Ni Br1 94.34(9)
N4 Ni Br1 135.36(9)
N2 Ni Br1 123.22(10)
C5 N1 C1 119.1(4)
C5 N1 Ni 112.5(3)
C1 N1 Ni 128.3(3)
C6 N2 C7 114.8(3)
C6 N2 Ni 103.5(2)
C7 N2 Ni 118.0(3)
C11 N3 C15 118.4(4)
C11 N3 Ni 129.1(3)
C15 N3 Ni 112.4(3)
C16 N4 C17 113.0(3)
C16 N4 Ni 103.8(2)
C17 N4 Ni 117.3(3)
N1 C1 C2 121.5(4)
C1 C2 C3 119.1(4)
C4 C3 C2 119.0(4)
C3 C4 C5 119.6(4)
N1 C5 C4 121.6(4)
N1 C5 C6 115.7(3)
C4 C5 C6 122.6(4)
N2 C6 C5 112.0(3)
N2 C7 C8 110.9(3)
N2 C7 C10 105.8(3)
C8 C7 C10 110.1(4)
N2 C7 C9 110.6(4)
C8 C7 C9 110.2(4)
C10 C7 C9 109.1(4)
N3 C11 C12 123.2(5)
C11 C12 C13 117.8(4)
C14 C13 C12 119.5(4)
C13 C14 C15 118.9(5)
N3 C15 C14 122.1(4)
N3 C15 C16 115.6(3)
C14 C15 C16 122.3(4)
N4 C16 C15 111.1(3)
C19 C17 N4 111.4(4)
C19 C17 C18 109.3(4)
N4 C17 C18 105.8(3)
C19 C17 C20 109.7(4)
N4 C17 C20 112.0(4)
C18 C17 C20 108.5(4)

loop_
_geom_bond_atom_site_label_1
_geom_bond_atom_site_label_2
_geom_bond_distance
Ni N1 2.071(3)
Ni N3 2.099(3)
Ni N4 2.099(4)
Ni N2 2.102(3)
Ni Br1 2.4355(7)
N1 C5 1.337(5)
N1 C1 1.353(5)
N2 C6 1.482(5)
N2 C7 1.514(5)
N3 C11 1.336(5)
N3 C15 1.345(5)
N4 C16 1.492(5)
N4 C17 1.521(5)
C1 C2 1.386(6)
C2 C3 1.390(6)
C3 C4 1.366(6)
C4 C5 1.392(6)
C5 C6 1.497(5)
C7 C8 1.520(6)
C7 C10 1.526(6)
C7 C9 1.531(6)
C11 C12 1.374(6)
C12 C13 1.400(7)
C13 C14 1.366(7)
C14 C15 1.385(6)
C15 C16 1.500(6)
C17 C19 1.514(6)
C17 C18 1.532(6)
C17 C20 1.538(7)
